data_7047829
loop_
_publ_author_name
'Pandiri, Hanumanprasad'
'Gonnade, Rajesh G.'
'Punji, Benudhar'

_publ_section_title
;
 Synthesis of quinolinyl-based pincer copper(ii) complexes: an efficient
 catalyst system for Kumada coupling of alkyl chlorides and bromides with
 alkyl Grignard reagents.
;
_journal_issue 46
_journal_name_full 'Dalton transactions (Cambridge, England : 2003)'
_journal_page_first 16747
_journal_page_last 16754
_journal_paper_doi 10.1039/c8dt03210f
_journal_volume 47
_journal_year 2018
_chemical_formula_moiety 'C34 H42 Cu2 N6 O6'
_chemical_formula_sum 'C34 H42 Cu2 N6 O6'
_chemical_formula_weight 757.81
_space_group_crystal_system monoclinic
_space_group_IT_number 14
_space_group_name_Hall '-P 2yn'
_space_group_name_H-M_alt 'P 1 21/n 1'
_symmetry_space_group_name_Hall '-P 2yn'
_symmetry_space_group_name_H-M 'P 1 21/n 1'
_atom_sites_solution_hydrogens geom
_audit_creation_method SHELXL-2014/7
_audit_update_record
;
2018-03-27 deposited with the CCDC.
2018-10-19 downloaded from the CCDC.
;
_cell_angle_alpha 90
_cell_angle_beta 98.271(10)
_cell_angle_gamma 90
_cell_formula_units_Z 2
_cell_length_a 13.750(3)
_cell_length_b 7.8669(17)
_cell_length_c 16.223(4)
_cell_measurement_reflns_used 4913
_cell_measurement_temperature 297(2)
_cell_measurement_theta_max 28.13
_cell_measurement_theta_min 2.88
_cell_volume 1736.6(7)
_computing_cell_refinement 'Bruker SAINT'
_computing_data_collection 'Bruker APEX2'
_computing_data_reduction 'Bruker SAINT'
_computing_molecular_graphics 'Bruker SHELXTL'
_computing_publication_material 'Bruker SHELXTL'
_computing_structure_refinement 'SHELXL-2014/7 (Sheldrick, 2014)'
_computing_structure_solution 'SHELXS-97 (Sheldrick, 2008)'
_diffrn_ambient_temperature 297(2)
_diffrn_measured_fraction_theta_full 0.986
_diffrn_measured_fraction_theta_max 0.948
_diffrn_measurement_device_type 'Bruker APEX-II CCD'
_diffrn_measurement_method '\f and \w scans'
_diffrn_radiation_monochromator graphite
_diffrn_radiation_source 'fine focus sealed tube'
_diffrn_radiation_type MoK\a
_diffrn_radiation_wavelength 0.71073
_diffrn_reflns_av_R_equivalents 0.0592
_diffrn_reflns_av_unetI/netI 0.0579
_diffrn_reflns_Laue_measured_fraction_full 0.986
_diffrn_reflns_Laue_measured_fraction_max 0.948
_diffrn_reflns_limit_h_max 18
_diffrn_reflns_limit_h_min -18
_diffrn_reflns_limit_k_max 10
_diffrn_reflns_limit_k_min -10
_diffrn_reflns_limit_l_max 21
_diffrn_reflns_limit_l_min -21
_diffrn_reflns_number 14107
_diffrn_reflns_point_group_measured_fraction_full 0.986
_diffrn_reflns_point_group_measured_fraction_max 0.948
_diffrn_reflns_theta_full 25.242
_diffrn_reflns_theta_max 28.660
_diffrn_reflns_theta_min 1.817
_exptl_absorpt_coefficient_mu 1.277
_exptl_absorpt_correction_T_max 0.766
_exptl_absorpt_correction_T_min 0.616
_exptl_absorpt_correction_type multi-scan
_exptl_absorpt_process_details 'SADABS (Bruker, 2006)'
_exptl_crystal_colour blue
_exptl_crystal_density_diffrn 1.449
_exptl_crystal_description block
_exptl_crystal_F_000 788
_exptl_crystal_size_max 0.420
_exptl_crystal_size_mid 0.320
_exptl_crystal_size_min 0.220
_refine_diff_density_max 1.183
_refine_diff_density_min -0.275
_refine_diff_density_rms 0.078
_refine_ls_extinction_method none
_refine_ls_goodness_of_fit_ref 1.050
_refine_ls_hydrogen_treatment constr
_refine_ls_matrix_type full
_refine_ls_number_parameters 220
_refine_ls_number_reflns 4256
_refine_ls_number_restraints 0
_refine_ls_restrained_S_all 1.050
_refine_ls_R_factor_all 0.0633
_refine_ls_R_factor_gt 0.0470
_refine_ls_shift/su_max 0.001
_refine_ls_shift/su_mean 0.000
_refine_ls_structure_factor_coef Fsqd
_refine_ls_weighting_details 'w=1/[\s^2^(Fo^2^)+(0.0546P)^2^+0.9310P] where P=(Fo^2^+2Fc^2^)/3'
_refine_ls_weighting_scheme calc
_refine_ls_wR_factor_gt 0.1163
_refine_ls_wR_factor_ref 0.1253
_reflns_Friedel_coverage 0.000
_reflns_number_gt 3365
_reflns_number_total 4256
_reflns_threshold_expression 'I > 2\s(I)'
_cod_data_source_file c8dt03210f2.cif
_cod_data_source_block NNNCuTHFrepeat290715_0m
_cod_depositor_comments 'Adding full bibliography for 7047827--7047830.cif.'
_cod_database_code 7047829
_shelx_shelxl_version_number 2014/7
_shelx_space_group_comment
;
The symmetry employed for this shelxl refinement is uniquely defined
by the following loop, which should always be used as a source of
symmetry information in preference to the above space-group names.
They are only intended as comments.
;
_shelx_estimated_absorpt_t_min 0.616
_shelx_estimated_absorpt_t_max 0.766

loop_
_space_group_symop_operation_xyz
'x, y, z'
'-x+1/2, y+1/2, -z+1/2'
'-x, -y, -z'
'x-1/2, -y-1/2, z-1/2'

loop_
_atom_site_label
_atom_site_type_symbol
_atom_site_fract_x
_atom_site_fract_y
_atom_site_fract_z
_atom_site_U_iso_or_equiv
_atom_site_adp_type
_atom_site_occupancy
_atom_site_site_symmetry_order
_atom_site_calc_flag
_atom_site_refinement_flags_posn
_atom_site_refinement_flags_adp
O1 O 0.46290(14) 0.5700(3) 0.70090(13) 0.0437(5) Uani 1 1 d . .
O2 O 0.37769(17) 0.3740(4) 0.75543(16) 0.0599(6) Uani 1 1 d . .
O3 O 0.81192(13) 0.1467(3) 0.80537(12) 0.0452(5) Uani 1 1 d . .
Cu1 Cu 0.57638(2) 0.45180(4) 0.75726(2) 0.03223(12) Uani 1 1 d . .
N1 N 0.59350(14) 0.2716(3) 0.66636(13) 0.0302(5) Uani 1 1 d . .
N2 N 0.68355(16) 0.3288(3) 0.81994(13) 0.0343(5) Uani 1 1 d . .
N3 N 0.57595(16) 0.5672(3) 0.86945(14) 0.0351(5) Uani 1 1 d . .
C1 C 0.69896(19) 0.2259(4) 0.68545(17) 0.0368(6) Uani 1 1 d . .
H1A H 0.7371 0.3051 0.6573 0.044 Uiso 1 1 calc R U
H1B H 0.7085 0.1132 0.6637 0.044 Uiso 1 1 calc R U
C2 C 0.73724(18) 0.2281(4) 0.77787(17) 0.0343(6) Uani 1 1 d . .
C3 C 0.70068(18) 0.3590(4) 0.90505(16) 0.0350(6) Uani 1 1 d . .
C4 C 0.7635(2) 0.2764(5) 0.96558(19) 0.0477(8) Uani 1 1 d . .
H4 H 0.8029 0.1883 0.9510 0.057 Uiso 1 1 calc R U
C5 C 0.7684(2) 0.3250(5) 1.04944(19) 0.0531(9) Uani 1 1 d . .
H5 H 0.8098 0.2650 1.0897 0.064 Uiso 1 1 calc R U
C6 C 0.7155(2) 0.4551(5) 1.07381(18) 0.0520(9) Uani 1 1 d . .
H6 H 0.7225 0.4862 1.1297 0.062 Uiso 1 1 calc R U
C7 C 0.6493(2) 0.5444(4) 1.01425(18) 0.0422(7) Uani 1 1 d . .
C8 C 0.5887(2) 0.6778(5) 1.0330(2) 0.0496(8) Uani 1 1 d . .
H8 H 0.5928 0.7171 1.0875 0.060 Uiso 1 1 calc R U
C9 C 0.5241(3) 0.7497(4) 0.9720(2) 0.0516(8) Uani 1 1 d . .
H9 H 0.4834 0.8377 0.9844 0.062 Uiso 1 1 calc R U
C10 C 0.5192(2) 0.6902(4) 0.8900(2) 0.0434(7) Uani 1 1 d . .
H10 H 0.4743 0.7396 0.8487 0.052 Uiso 1 1 calc R U
C11 C 0.64162(19) 0.4928(4) 0.93025(16) 0.0332(6) Uani 1 1 d . .
C12 C 0.5299(2) 0.1192(4) 0.6702(2) 0.0497(8) Uani 1 1 d . .
H12A H 0.5476 0.0359 0.6308 0.060 Uiso 1 1 calc R U
H12B H 0.4623 0.1525 0.6517 0.060 Uiso 1 1 calc R U
C13 C 0.5342(3) 0.0346(5) 0.7531(3) 0.0692(11) Uani 1 1 d . .
H13A H 0.6003 -0.0014 0.7721 0.104 Uiso 1 1 calc R U
H13B H 0.4914 -0.0625 0.7481 0.104 Uiso 1 1 calc R U
H13C H 0.5136 0.1133 0.7924 0.104 Uiso 1 1 calc R U
C14 C 0.5706(2) 0.3499(4) 0.58247(16) 0.0384(6) Uani 1 1 d . .
H14A H 0.6076 0.4549 0.5824 0.046 Uiso 1 1 calc R U
H14B H 0.5015 0.3795 0.5734 0.046 Uiso 1 1 calc R U
C15 C 0.5921(3) 0.2428(6) 0.5095(2) 0.0714(12) Uani 1 1 d . .
H15A H 0.6614 0.2217 0.5145 0.107 Uiso 1 1 calc R U
H15B H 0.5708 0.3024 0.4584 0.107 Uiso 1 1 calc R U
H15C H 0.5576 0.1367 0.5094 0.107 Uiso 1 1 calc R U
C16 C 0.3819(2) 0.5032(5) 0.71545(17) 0.0419(7) Uani 1 1 d . .
C17 C 0.2893(3) 0.5969(7) 0.6795(3) 0.0789(14) Uani 1 1 d . .
H17A H 0.2328 0.5323 0.6893 0.118 Uiso 1 1 calc R U
H17B H 0.2883 0.6116 0.6206 0.118 Uiso 1 1 calc R U
H17C H 0.2880 0.7062 0.7056 0.118 Uiso 1 1 calc R U

loop_
_atom_site_aniso_label
_atom_site_aniso_U_11
_atom_site_aniso_U_22
_atom_site_aniso_U_33
_atom_site_aniso_U_23
_atom_site_aniso_U_13
_atom_site_aniso_U_12
O1 0.0402(9) 0.0492(13) 0.0421(11) 0.0121(10) 0.0074(8) 0.0131(10)
O2 0.0519(12) 0.0643(17) 0.0651(15) 0.0096(15) 0.0137(11) -0.0027(13)
O3 0.0385(9) 0.0526(14) 0.0419(11) -0.0021(11) -0.0030(8) 0.0176(10)
Cu1 0.03474(17) 0.0342(2) 0.02732(17) 0.00268(14) 0.00287(12) 0.00808(14)
N1 0.0321(9) 0.0301(12) 0.0274(10) 0.0001(10) 0.0004(8) 0.0014(9)
N2 0.0390(10) 0.0357(13) 0.0267(10) 0.0000(10) -0.0004(8) 0.0093(10)
N3 0.0413(11) 0.0295(12) 0.0363(12) 0.0028(10) 0.0115(9) -0.0017(10)
C1 0.0370(12) 0.0407(16) 0.0324(13) -0.0031(13) 0.0036(10) 0.0096(12)
C2 0.0331(11) 0.0332(14) 0.0358(13) 0.0030(12) 0.0017(10) 0.0009(12)
C3 0.0371(12) 0.0366(15) 0.0307(12) 0.0039(13) 0.0024(10) -0.0027(12)
C4 0.0480(15) 0.054(2) 0.0386(15) 0.0065(15) -0.0038(12) 0.0056(15)
C5 0.0539(17) 0.067(2) 0.0343(14) 0.0081(17) -0.0065(12) -0.0016(18)
C6 0.0518(16) 0.076(3) 0.0276(13) -0.0027(16) 0.0025(12) -0.0182(18)
C7 0.0451(14) 0.0491(19) 0.0341(14) -0.0045(14) 0.0120(11) -0.0175(14)
C8 0.0588(17) 0.049(2) 0.0438(16) -0.0141(16) 0.0177(14) -0.0172(16)
C9 0.0617(18) 0.0380(17) 0.060(2) -0.0137(16) 0.0260(16) -0.0051(16)
C10 0.0530(16) 0.0308(15) 0.0490(17) 0.0013(14) 0.0160(13) 0.0035(14)
C11 0.0381(12) 0.0329(14) 0.0295(12) 0.0021(12) 0.0081(10) -0.0088(12)
C12 0.0514(16) 0.0392(17) 0.0562(19) 0.0042(16) -0.0006(14) -0.0081(15)
C13 0.074(2) 0.053(2) 0.080(3) 0.023(2) 0.010(2) -0.015(2)
C14 0.0467(14) 0.0373(16) 0.0294(12) 0.0019(13) -0.0013(10) 0.0041(13)
C15 0.108(3) 0.074(3) 0.0317(16) 0.0004(18) 0.0079(17) 0.030(3)
C16 0.0387(13) 0.058(2) 0.0290(13) -0.0038(15) 0.0060(10) 0.0126(14)
C17 0.0462(17) 0.118(4) 0.072(2) 0.008(3) 0.0048(17) 0.037(2)

loop_
_atom_type_symbol
_atom_type_description
_atom_type_scat_dispersion_real
_atom_type_scat_dispersion_imag
_atom_type_scat_source
C C 0.0033 0.0016 'International Tables Vol C Tables 4.2.6.8 and 6.1.1.4'
H H 0.0000 0.0000 'International Tables Vol C Tables 4.2.6.8 and 6.1.1.4'
N N 0.0061 0.0033 'International Tables Vol C Tables 4.2.6.8 and 6.1.1.4'
O O 0.0106 0.0060 'International Tables Vol C Tables 4.2.6.8 and 6.1.1.4'
Cu Cu 0.3201 1.2651 'International Tables Vol C Tables 4.2.6.8 and 6.1.1.4'

loop_
_geom_angle_atom_site_label_1
_geom_angle_atom_site_label_2
_geom_angle_atom_site_label_3
_geom_angle
C16 O1 Cu1 112.3(2)
N2 Cu1 O1 175.59(9)
N2 Cu1 N3 81.50(9)
O1 Cu1 N3 95.89(9)
N2 Cu1 N1 82.89(9)
O1 Cu1 N1 99.12(9)
N3 Cu1 N1 162.18(9)
C1 N1 C14 111.3(2)
C1 N1 C12 111.0(2)
C14 N1 C12 108.9(2)
C1 N1 Cu1 102.94(15)
C14 N1 Cu1 109.63(17)
C12 N1 Cu1 113.03(18)
C2 N2 C3 125.7(2)
C2 N2 Cu1 117.73(17)
C3 N2 Cu1 116.55(18)
C10 N3 C11 119.0(3)
C10 N3 Cu1 129.3(2)
C11 N3 Cu1 111.55(18)
N1 C1 C2 113.2(2)
N1 C1 H1A 108.9
C2 C1 H1A 108.9
N1 C1 H1B 108.9
C2 C1 H1B 108.9
H1A C1 H1B 107.8
O3 C2 N2 127.9(3)
O3 C2 C1 120.2(2)
N2 C2 C1 111.9(2)
C4 C3 N2 129.0(3)
C4 C3 C11 118.0(3)
N2 C3 C11 112.9(2)
C3 C4 C5 120.0(3)
C3 C4 H4 120.0
C5 C4 H4 120.0
C6 C5 C4 122.6(3)
C6 C5 H5 118.7
C4 C5 H5 118.7
C5 C6 C7 119.9(3)
C5 C6 H6 120.1
C7 C6 H6 120.1
C8 C7 C11 117.5(3)
C8 C7 C6 124.6(3)
C11 C7 C6 117.9(3)
C9 C8 C7 120.1(3)
C9 C8 H8 119.9
C7 C8 H8 119.9
C8 C9 C10 119.3(3)
C8 C9 H9 120.3
C10 C9 H9 120.3
N3 C10 C9 122.5(3)
N3 C10 H10 118.8
C9 C10 H10 118.8
N3 C11 C7 121.5(3)
N3 C11 C3 116.9(2)
C7 C11 C3 121.5(3)
N1 C12 C13 116.6(3)
N1 C12 H12A 108.1
C13 C12 H12A 108.1
N1 C12 H12B 108.1
C13 C12 H12B 108.1
H12A C12 H12B 107.3
C12 C13 H13A 109.5
C12 C13 H13B 109.5
H13A C13 H13B 109.5
C12 C13 H13C 109.5
H13A C13 H13C 109.5
H13B C13 H13C 109.5
N1 C14 C15 116.5(3)
N1 C14 H14A 108.2
C15 C14 H14A 108.2
N1 C14 H14B 108.2
C15 C14 H14B 108.2
H14A C14 H14B 107.3
C14 C15 H15A 109.5
C14 C15 H15B 109.5
H15A C15 H15B 109.5
C14 C15 H15C 109.5
H15A C15 H15C 109.5
H15B C15 H15C 109.5
O2 C16 O1 123.5(3)
O2 C16 C17 120.8(3)
O1 C16 C17 115.7(3)
C16 C17 H17A 109.5
C16 C17 H17B 109.5
H17A C17 H17B 109.5
C16 C17 H17C 109.5
H17A C17 H17C 109.5
H17B C17 H17C 109.5

loop_
_geom_bond_atom_site_label_1
_geom_bond_atom_site_label_2
_geom_bond_distance
O1 C16 1.284(4)
O1 Cu1 1.9302(19)
O2 C16 1.211(4)
O3 C2 1.237(3)
Cu1 N2 1.926(2)
Cu1 N3 2.035(2)
Cu1 N1 2.083(2)
N1 C1 1.483(3)
N1 C14 1.486(3)
N1 C12 1.491(4)
N2 C2 1.336(4)
N2 C3 1.387(3)
N3 C10 1.316(4)
N3 C11 1.369(4)
C1 C2 1.516(4)
C1 H1A 0.9700
C1 H1B 0.9700
C3 C4 1.375(4)
C3 C11 1.425(4)
C4 C5 1.406(4)
C4 H4 0.9300
C5 C6 1.348(5)
C5 H5 0.9300
C6 C7 1.415(5)
C6 H6 0.9300
C7 C8 1.401(5)
C7 C11 1.411(4)
C8 C9 1.355(5)
C8 H8 0.9300
C9 C10 1.403(4)
C9 H9 0.9300
C10 H10 0.9300
C12 C13 1.494(5)
C12 H12A 0.9700
C12 H12B 0.9700
C13 H13A 0.9600
C13 H13B 0.9600
C13 H13C 0.9600
C14 C15 1.516(4)
C14 H14A 0.9700
C14 H14B 0.9700
C15 H15A 0.9600
C15 H15B 0.9600
C15 H15C 0.9600
C16 C17 1.514(4)
C17 H17A 0.9600
C17 H17B 0.9600
C17 H17C 0.9600

loop_
_geom_torsion_atom_site_label_1
_geom_torsion_atom_site_label_2
_geom_torsion_atom_site_label_3
_geom_torsion_atom_site_label_4
_geom_torsion
C14 N1 C1 C2 152.0(2)
C12 N1 C1 C2 -86.6(3)
Cu1 N1 C1 C2 34.6(3)
C3 N2 C2 O3 -1.5(5)
Cu1 N2 C2 O3 175.4(2)
C3 N2 C2 C1 -179.2(3)
Cu1 N2 C2 C1 -2.2(3)
N1 C1 C2 O3 158.3(3)
N1 C1 C2 N2 -23.8(4)
C2 N2 C3 C4 -11.2(5)
Cu1 N2 C3 C4 171.8(3)
C2 N2 C3 C11 170.3(3)
Cu1 N2 C3 C11 -6.7(3)
N2 C3 C4 C5 -178.6(3)
C11 C3 C4 C5 -0.2(5)
C3 C4 C5 C6 -2.2(5)
C4 C5 C6 C7 2.3(5)
C5 C6 C7 C8 177.9(3)
C5 C6 C7 C11 -0.2(4)
C11 C7 C8 C9 1.5(4)
C6 C7 C8 C9 -176.7(3)
C7 C8 C9 C10 -0.5(5)
C11 N3 C10 C9 0.7(4)
Cu1 N3 C10 C9 176.0(2)
C8 C9 C10 N3 -0.6(5)
C10 N3 C11 C7 0.4(4)
Cu1 N3 C11 C7 -175.7(2)
C10 N3 C11 C3 179.4(2)
Cu1 N3 C11 C3 3.3(3)
C8 C7 C11 N3 -1.4(4)
C6 C7 C11 N3 176.9(3)
C8 C7 C11 C3 179.6(3)
C6 C7 C11 C3 -2.1(4)
C4 C3 C11 N3 -176.7(3)
N2 C3 C11 N3 2.0(3)
C4 C3 C11 C7 2.3(4)
N2 C3 C11 C7 -179.0(2)
C1 N1 C12 C13 63.9(4)
C14 N1 C12 C13 -173.3(3)
Cu1 N1 C12 C13 -51.2(3)
C1 N1 C14 C15 59.1(3)
C12 N1 C14 C15 -63.5(3)
Cu1 N1 C14 C15 172.3(2)
Cu1 O1 C16 O2 -4.6(4)
Cu1 O1 C16 C17 175.1(2)
